data_7014442
loop_
_publ_author_name
'Wriedt, Mario'
'N\"ather, Christian'

_publ_section_title
;
 Directed synthesis of \m-1,3,5 bridged dicyanamides by thermal
 decomposition of \m-1,5 bridged precursor compounds.
;
_journal_issue 4
_journal_name_full 'Dalton transactions (Cambridge, England : 2003)'
_journal_page_first 886
_journal_page_last 898
_journal_paper_doi 10.1039/c0dt00864h
_journal_volume 40
_journal_year 2011
_chemical_formula_moiety 'C12 H8 Co N10'
_chemical_formula_sum 'C12 H8 Co N10'
_chemical_formula_weight 351.21
_chemical_name_common
;catena((bis(mu2-dicyanamido-N,N')-bis(pyridazine-N)-
cobalt(ii))
;
_chemical_name_systematic
;
catena[(bis(\m2-dicyanamido-N,N')-bis(pyridazine-N)-cobalt(II)]
;
_space_group_IT_number 12
_symmetry_cell_setting monoclinic
_symmetry_space_group_name_Hall '-C 2y'
_symmetry_space_group_name_H-M 'C 1 2/m 1'
_atom_sites_solution_hydrogens geom
_atom_sites_solution_primary direct
_atom_sites_solution_secondary difmap
_audit_creation_method SHELXL-97
_cell_angle_alpha 90.00
_cell_angle_beta 107.724(7)
_cell_angle_gamma 90.00
_cell_formula_units_Z 2
_cell_length_a 17.1133(17)
_cell_length_b 7.3409(5)
_cell_length_c 6.3272(5)
_cell_measurement_reflns_used 5353
_cell_measurement_temperature 293(2)
_cell_measurement_theta_max 29.17
_cell_measurement_theta_min 2.50
_cell_volume 757.14(11)
_computing_structure_refinement 'SHELXL-97 (Sheldrick, 1997)'
_computing_structure_solution 'SHELXS-97 (Sheldrick, 1990)'
_diffrn_ambient_temperature 293(2)
_diffrn_measured_fraction_theta_full 0.992
_diffrn_measured_fraction_theta_max 0.992
_diffrn_measurement_device_type 'Stoe IPDS-2'
_diffrn_measurement_method 'Phi scans'
_diffrn_radiation_monochromator graphite
_diffrn_radiation_source 'fine-focus sealed tube'
_diffrn_radiation_type MoK\a
_diffrn_radiation_wavelength 0.71073
_diffrn_reflns_av_R_equivalents 0.0210
_diffrn_reflns_av_sigmaI/netI 0.0139
_diffrn_reflns_limit_h_max 23
_diffrn_reflns_limit_h_min -23
_diffrn_reflns_limit_k_max 10
_diffrn_reflns_limit_k_min -9
_diffrn_reflns_limit_l_max 8
_diffrn_reflns_limit_l_min -8
_diffrn_reflns_number 5353
_diffrn_reflns_theta_full 29.17
_diffrn_reflns_theta_max 29.17
_diffrn_reflns_theta_min 2.50
_diffrn_standards_decay_% NONE
_diffrn_standards_interval_time 0
_diffrn_standards_number 0
_exptl_absorpt_coefficient_mu 1.149
_exptl_absorpt_correction_T_max 0.888
_exptl_absorpt_correction_T_min 0.853
_exptl_absorpt_correction_type numerical
_exptl_crystal_colour pink
_exptl_crystal_density_diffrn 1.541
_exptl_crystal_density_method 'not measured'
_exptl_crystal_description block
_exptl_crystal_F_000 354
_exptl_crystal_size_max 0.14
_exptl_crystal_size_mid 0.12
_exptl_crystal_size_min 0.10
_refine_diff_density_max 0.274
_refine_diff_density_min -0.168
_refine_diff_density_rms 0.043
_refine_ls_extinction_method none
_refine_ls_goodness_of_fit_ref 1.061
_refine_ls_hydrogen_treatment constr
_refine_ls_matrix_type full
_refine_ls_number_parameters 65
_refine_ls_number_reflns 1096
_refine_ls_number_restraints 0
_refine_ls_restrained_S_all 1.061
_refine_ls_R_factor_all 0.0321
_refine_ls_R_factor_gt 0.0291
_refine_ls_shift/su_max 0.000
_refine_ls_shift/su_mean 0.000
_refine_ls_structure_factor_coef Fsqd
_refine_ls_weighting_details 'calc w=1/[\s^2^(Fo^2^)+(0.0460P)^2^+0.2424P] where P=(Fo^2^+2Fc^2^)/3'
_refine_ls_weighting_scheme calc
_refine_ls_wR_factor_gt 0.0765
_refine_ls_wR_factor_ref 0.0781
_reflns_number_gt 1033
_reflns_number_total 1096
_reflns_threshold_expression >2sigma(I)
_cod_data_source_file C0DT00864H.TXT
_cod_data_source_block 1-Co
_cod_original_sg_symbol_H-M 'C 2/m'
_cod_database_code 7014442

loop_
_symmetry_equiv_pos_as_xyz
'x, y, z'
'-x, y, -z'
'x+1/2, y+1/2, z'
'-x+1/2, y+1/2, -z'
'-x, -y, -z'
'x, -y, z'
'-x+1/2, -y+1/2, -z'
'x+1/2, -y+1/2, z'

loop_
_atom_site_label
_atom_site_type_symbol
_atom_site_fract_x
_atom_site_fract_y
_atom_site_fract_z
_atom_site_U_iso_or_equiv
_atom_site_adp_type
_atom_site_occupancy
_atom_site_symmetry_multiplicity
_atom_site_calc_flag
_atom_site_refinement_flags
_atom_site_disorder_assembly
_atom_site_disorder_group
Co1 Co 0.0000 0.0000 0.5000 0.03963(15) Uani 1 4 d S . .
N1 N 0.12069(12) 0.0000 0.4561(3) 0.0479(4) Uani 1 2 d S . .
N2 N 0.18650(14) 0.0000 0.6358(3) 0.0610(6) Uani 1 2 d S . .
C1 C 0.25951(19) 0.0000 0.6064(5) 0.0781(9) Uani 1 2 d S . .
H1 H 0.3054 0.0000 0.7316 0.094 Uiso 1 2 calc SR . .
C2 C 0.2719(2) 0.0000 0.4013(6) 0.0908(12) Uani 1 2 d S . .
H2 H 0.3246 0.0000 0.3881 0.109 Uiso 1 2 calc SR . .
C3 C 0.2050(2) 0.0000 0.2196(5) 0.0771(9) Uani 1 2 d S . .
H3 H 0.2098 0.0000 0.0770 0.093 Uiso 1 2 calc SR . .
C4 C 0.12946(17) 0.0000 0.2555(4) 0.0568(6) Uani 1 2 d S . .
H4 H 0.0826 0.0000 0.1331 0.068 Uiso 1 2 calc SR . .
N11 N 0.03603(9) 0.20648(19) 0.7422(2) 0.0524(3) Uani 1 1 d . . .
N12 N 0.08403(16) 0.5000 0.9109(4) 0.0635(6) Uani 1 2 d S . .
C11 C 0.05566(9) 0.3476(2) 0.8144(2) 0.0417(3) Uani 1 1 d . . .

loop_
_atom_site_aniso_label
_atom_site_aniso_U_11
_atom_site_aniso_U_22
_atom_site_aniso_U_33
_atom_site_aniso_U_23
_atom_site_aniso_U_13
_atom_site_aniso_U_12
Co1 0.0536(3) 0.0304(2) 0.0347(2) 0.000 0.01327(16) 0.000
N1 0.0540(10) 0.0501(11) 0.0385(8) 0.000 0.0125(7) 0.000
N2 0.0577(12) 0.0801(16) 0.0414(9) 0.000 0.0096(9) 0.000
C1 0.0553(15) 0.112(3) 0.0613(16) 0.000 0.0087(13) 0.000
C2 0.0606(17) 0.138(4) 0.082(2) 0.000 0.0333(17) 0.000
C3 0.081(2) 0.104(3) 0.0566(15) 0.000 0.0361(15) 0.000
C4 0.0639(14) 0.0666(16) 0.0399(10) 0.000 0.0156(10) 0.000
N11 0.0709(9) 0.0401(7) 0.0448(7) -0.0039(5) 0.0154(6) -0.0013(6)
N12 0.0779(14) 0.0379(10) 0.0529(11) 0.000 -0.0125(10) 0.000
C11 0.0494(8) 0.0388(7) 0.0348(6) 0.0024(5) 0.0098(6) 0.0025(6)

loop_
_atom_type_symbol
_atom_type_description
_atom_type_scat_dispersion_real
_atom_type_scat_dispersion_imag
_atom_type_scat_source
C C 0.0033 0.0016 'International Tables Vol C Tables 4.2.6.8 and 6.1.1.4'
H H 0.0000 0.0000 'International Tables Vol C Tables 4.2.6.8 and 6.1.1.4'
N N 0.0061 0.0033 'International Tables Vol C Tables 4.2.6.8 and 6.1.1.4'
Co Co 0.3494 0.9721 'International Tables Vol C Tables 4.2.6.8 and 6.1.1.4'

loop_
_geom_angle_atom_site_label_1
_geom_angle_atom_site_label_2
_geom_angle_atom_site_label_3
_geom_angle
_geom_angle_site_symmetry_1
_geom_angle_site_symmetry_3
_geom_angle_publ_flag
N11 Co1 N11 180.0 5_556 . ?
N11 Co1 N11 91.87(8) 5_556 2_556 ?
N11 Co1 N11 88.13(8) . 2_556 ?
N11 Co1 N11 88.13(8) 5_556 6 ?
N11 Co1 N11 91.87(8) . 6 ?
N11 Co1 N11 180.0 2_556 6 ?
N11 Co1 N1 90.80(5) 5_556 5_556 ?
N11 Co1 N1 89.20(5) . 5_556 ?
N11 Co1 N1 90.80(5) 2_556 5_556 ?
N11 Co1 N1 89.20(5) 6 5_556 ?
N11 Co1 N1 89.20(5) 5_556 . ?
N11 Co1 N1 90.80(5) . . ?
N11 Co1 N1 89.20(5) 2_556 . ?
N11 Co1 N1 90.80(5) 6 . ?
N1 Co1 N1 180.0 5_556 . ?
C4 N1 N2 120.3(2) . . ?
C4 N1 Co1 120.95(17) . . ?
N2 N1 Co1 118.74(15) . . ?
C1 N2 N1 118.0(2) . . ?
N2 C1 C2 123.9(3) . . ?
C3 C2 C1 117.9(3) . . ?
C2 C3 C4 116.9(3) . . ?
N1 C4 C3 123.0(3) . . ?
C11 N11 Co1 158.25(13) . . ?
C11 N12 C11 119.36(19) . 6_565 ?
N11 C11 N12 174.29(17) . . ?

loop_
_geom_bond_atom_site_label_1
_geom_bond_atom_site_label_2
_geom_bond_distance
_geom_bond_site_symmetry_2
_geom_bond_publ_flag
Co1 N11 2.1095(14) 5_556 ?
Co1 N11 2.1095(14) . ?
Co1 N11 2.1095(14) 2_556 ?
Co1 N11 2.1095(14) 6 ?
Co1 N1 2.166(2) 5_556 ?
Co1 N1 2.166(2) . ?
N1 C4 1.323(3) . ?
N1 N2 1.335(3) . ?
N2 C1 1.318(4) . ?
C1 C2 1.377(4) . ?
C2 C3 1.353(5) . ?
C3 C4 1.380(4) . ?
N11 C11 1.141(2) . ?
N12 C11 1.2961(18) . ?
N12 C11 1.2961(18) 6_565 ?
